data_1562245
loop_
_publ_author_name
'Chen, Mao-Long'
'Shi, Yan-Ru'
'Yang, Yu-Chen'
'Zhou, Zhao-Hui'

_publ_section_title
;
 Acidic 1,3-propanediaminetetraacetato lanthanides with luminescent and
 catalytic ester hydrolysis properties
;
_journal_name_full 'Journal of Solid State Chemistry'
_journal_page_first 265
_journal_page_last 273
_journal_paper_doi 10.1016/j.jssc.2014.07.037
_journal_volume 219
_journal_year 2014
_chemical_formula_sum 'C11 H33 Cl2 La N2 O16'
_chemical_formula_weight 659.20
_space_group_IT_number 14
_space_group_name_Hall '-P 2yn'
_space_group_name_H-M_alt 'P 1 21/n 1'
_symmetry_cell_setting monoclinic
_symmetry_space_group_name_H-M 'P 1 21/n 1'
_atom_sites_solution_hydrogens geom
_atom_sites_solution_primary direct
_atom_sites_solution_secondary difmap
_cell_angle_alpha 90.00
_cell_angle_beta 91.433(3)
_cell_angle_gamma 90.00
_cell_formula_units_Z 4
_cell_length_a 10.0792(3)
_cell_length_b 23.5148(7)
_cell_length_c 10.1064(3)
_cell_measurement_reflns_used 12785
_cell_measurement_temperature 173(2)
_cell_measurement_theta_max 29.1630
_cell_measurement_theta_min 2.6527
_cell_volume 2394.57(12)
_computing_cell_refinement 'Bruker FRAMBO'
_computing_data_collection 'Bruker FRAMBO'
_computing_data_reduction 'Bruker SAINT'
_computing_molecular_graphics 'Bruker SHELXTL'
_computing_publication_material 'Bruker SHELXTL'
_computing_structure_refinement 'SHELXL-97 (Sheldrick, 1997)'
_computing_structure_solution 'SHELXS-97 (Sheldrick, 1990)'
_diffrn_ambient_temperature 173(2)
_diffrn_measured_fraction_theta_full 0.990
_diffrn_measured_fraction_theta_max 0.990
_diffrn_measurement_device_type 'multiwire proportional'
_diffrn_measurement_method 'phi and omega scans'
_diffrn_radiation_monochromator graphite
_diffrn_radiation_source 'fine-focus sealed tube'
_diffrn_radiation_type MoK\a
_diffrn_radiation_wavelength 0.71073
_diffrn_reflns_av_R_equivalents 0.0548
_diffrn_reflns_av_sigmaI/netI 0.0353
_diffrn_reflns_limit_h_max 13
_diffrn_reflns_limit_h_min -13
_diffrn_reflns_limit_k_max 30
_diffrn_reflns_limit_k_min -29
_diffrn_reflns_limit_l_max 13
_diffrn_reflns_limit_l_min -12
_diffrn_reflns_number 37896
_diffrn_reflns_theta_full 27.50
_diffrn_reflns_theta_max 27.50
_diffrn_reflns_theta_min 2.66
_exptl_absorpt_coefficient_mu 2.082
_exptl_absorpt_correction_T_max 0.9031
_exptl_absorpt_correction_T_min 0.6809
_exptl_absorpt_correction_type multi-scan
_exptl_absorpt_process_details
; 
CrysAlisPro, Oxford Diffraction Ltd., 
Version 1.171.34.44 (release 25-10-2010 CrysAlis171 .NET) 
(compiled Oct 25 2010,18:11:34) 
Empirical absorption correction using spherical harmonics, 
 implemented in SCALE3 ABSPACK scaling algorithm. 
;
_exptl_crystal_density_diffrn 1.829
_exptl_crystal_density_method 'not measured'
_exptl_crystal_F_000 1328
_exptl_crystal_size_max 0.20
_exptl_crystal_size_mid 0.10
_exptl_crystal_size_min 0.05
_refine_diff_density_max 0.899
_refine_diff_density_min -1.303
_refine_diff_density_rms 0.119
_refine_ls_extinction_method none
_refine_ls_goodness_of_fit_ref 1.184
_refine_ls_hydrogen_treatment mixed
_refine_ls_matrix_type full
_refine_ls_number_parameters 313
_refine_ls_number_reflns 5448
_refine_ls_number_restraints 17
_refine_ls_restrained_S_all 1.195
_refine_ls_R_factor_all 0.0431
_refine_ls_R_factor_gt 0.0365
_refine_ls_shift/su_max 0.001
_refine_ls_shift/su_mean 0.000
_refine_ls_structure_factor_coef Fsqd
_refine_ls_weighting_details 'calc w=1/[\s^2^(Fo^2^)+(0.0216P)^2^+6.7467P] where P=(Fo^2^+2Fc^2^)/3'
_refine_ls_weighting_scheme calc
_refine_ls_wR_factor_gt 0.0763
_refine_ls_wR_factor_ref 0.0788
_reflns_number_gt 4958
_reflns_number_total 5448
_reflns_threshold_expression >2sigma(I)
_cod_data_source_file JSSC-2014-219-265.cif
_cod_data_source_block 1
_cod_depositor_comments
;
The following automatic conversions were performed:

data item '_exptl_absorpt_correction_type' value 'MULTI-SCAN' was
changed to 'multi-scan' in accordance with the built-in table derived
from the CIF Core dictionary named 'cif_core.dic' version 2.4.5 last
updated on 2014-11-21.

data item '_symmetry_cell_setting' value 'MONOCLINIC' was changed to
'monoclinic' in accordance with the built-in table derived from the
CIF Core dictionary named 'cif_core.dic' version 2.4.5 last updated
on 2014-11-21.

Automatic conversion script
Id: cif_fix_values 8369 2020-08-20 11:38:08Z andrius 
;
_cod_original_sg_symbol_H-M P2(1)/n
_cod_database_code 1562245

loop_
_symmetry_equiv_pos_as_xyz
'x, y, z'
'-x+1/2, y+1/2, -z+1/2'
'-x, -y, -z'
'x-1/2, -y-1/2, z-1/2'

loop_
_atom_site_label
_atom_site_type_symbol
_atom_site_fract_x
_atom_site_fract_y
_atom_site_fract_z
_atom_site_U_iso_or_equiv
_atom_site_adp_type
_atom_site_occupancy
_atom_site_symmetry_multiplicity
_atom_site_calc_flag
_atom_site_refinement_flags
_atom_site_disorder_assembly
_atom_site_disorder_group
La1 La 1.15352(2) 0.205675(9) 1.43962(2) 0.00996(7) Uani 1 1 d . . .
Cl1 Cl 1.20882(10) 0.37004(4) 1.72404(9) 0.0210(2) Uani 1 1 d . . .
Cl2 Cl 1.18035(12) 0.04436(5) 1.77389(11) 0.0277(2) Uani 1 1 d . . .
C1 C 1.5230(4) 0.34237(16) 1.4606(4) 0.0127(7) Uani 1 1 d . . .
H1A H 1.5995 0.3352 1.5217 0.015 Uiso 1 1 calc R . .
H1B H 1.5582 0.3575 1.3771 0.015 Uiso 1 1 calc R . .
C2 C 1.4536(4) 0.28605(15) 1.4313(3) 0.0127(7) Uani 1 1 d . . .
C3 C 1.5152(4) 0.43085(16) 1.5940(4) 0.0142(8) Uani 1 1 d . . .
H3A H 1.4552 0.4625 1.6171 0.017 Uiso 1 1 calc R . .
H3B H 1.5825 0.4463 1.5340 0.017 Uiso 1 1 calc R . .
C4 C 1.5852(4) 0.41031(17) 1.7194(4) 0.0152(8) Uani 1 1 d . . .
C5 C 1.1406(4) 0.34247(16) 1.0736(4) 0.0137(7) Uani 1 1 d . . .
H5A H 1.2259 0.3575 1.0418 0.016 Uiso 1 1 calc R . .
H5B H 1.0815 0.3364 0.9951 0.016 Uiso 1 1 calc R . .
C6 C 1.1664(4) 0.28552(15) 1.1394(4) 0.0121(7) Uani 1 1 d . . .
C7 C 1.0062(4) 0.42994(16) 1.0805(4) 0.0171(8) Uani 1 1 d . . .
H7A H 1.0669 0.4456 1.0140 0.021 Uiso 1 1 calc R . .
H7B H 0.9813 0.4615 1.1397 0.021 Uiso 1 1 calc R . .
C8 C 0.8821(4) 0.40855(16) 1.0092(4) 0.0146(8) Uani 1 1 d . . .
C9 C 1.3516(4) 0.41842(16) 1.4194(4) 0.0132(7) Uani 1 1 d . . .
H9A H 1.4106 0.4406 1.3618 0.016 Uiso 1 1 calc R . .
H9B H 1.2943 0.4457 1.4659 0.016 Uiso 1 1 calc R . .
C10 C 1.2644(4) 0.37990(16) 1.3331(4) 0.0140(8) Uani 1 1 d . . .
H10A H 1.3199 0.3544 1.2796 0.017 Uiso 1 1 calc R . .
H10B H 1.2067 0.3563 1.3888 0.017 Uiso 1 1 calc R . .
C11 C 1.1810(4) 0.41846(16) 1.2437(4) 0.0157(8) Uani 1 1 d . . .
H11A H 1.1348 0.4466 1.2989 0.019 Uiso 1 1 calc R . .
H11B H 1.2404 0.4396 1.1845 0.019 Uiso 1 1 calc R . .
N1 N 1.4358(3) 0.38667(13) 1.5206(3) 0.0104(6) Uani 1 1 d . . .
H1 H 1.3910 0.3681 1.5755 0.013 Uiso 1 1 d R . .
N2 N 1.0792(3) 0.38643(13) 1.1603(3) 0.0118(6) Uani 1 1 d . . .
H2 H 1.0241 0.3656 1.2232 0.014 Uiso 1 1 d R . .
O1 O 1.3462(3) 0.27553(11) 1.4861(3) 0.0144(5) Uani 1 1 d . . .
O1W O 1.0453(3) 0.12477(12) 1.5652(3) 0.0245(7) Uani 1 1 d D . .
H1W1 H 1.0928 0.1039 1.6165 0.029 Uiso 1 1 d RD . .
H1W2 H 0.9875 0.1029 1.5279 0.029 Uiso 1 1 d RD . .
O2 O 1.5135(3) 0.25365(12) 1.3542(3) 0.0178(6) Uani 1 1 d . . .
O2W O 1.3261(3) 0.18138(12) 1.2664(3) 0.0161(6) Uani 1 1 d D . .
H2W2 H 1.3060 0.1969 1.1927 0.019 Uiso 1 1 d RD . .
H2W1 H 1.4002 0.2051 1.2807 0.019 Uiso 1 1 d RD . .
O3 O 1.5669(3) 0.36204(12) 1.7612(3) 0.0179(6) Uani 1 1 d . . .
O3W O 0.9031(3) 0.21019(12) 1.3930(3) 0.0209(6) Uani 1 1 d . . .
H3W1 H 0.8463 0.2197 1.4495 0.025 Uiso 1 1 d R . .
H3W2 H 0.8741 0.1835 1.3441 0.025 Uiso 1 1 d R . .
O4 O 1.6552(4) 0.44894(14) 1.7702(3) 0.0387(9) Uani 1 1 d . . .
H3 H 1.7170 0.4423 1.8250 0.046 Uiso 1 1 d R . .
O4W O 1.0420(3) 0.29383(12) 1.5289(3) 0.0186(6) Uani 1 1 d . . .
H4W1 H 1.0753 0.3186 1.5812 0.022 Uiso 1 1 d R . .
H4W2 H 0.9818 0.3096 1.4798 0.022 Uiso 1 1 d R . .
O5 O 1.1139(3) 0.27529(11) 1.2486(3) 0.0151(6) Uani 1 1 d . . .
O5W O 1.2085(3) 0.21910(12) 1.6925(3) 0.0196(6) Uani 1 1 d D . .
H5W1 H 1.1437 0.2297 1.7395 0.024 Uiso 1 1 d RD . .
H5W2 H 1.2596 0.2479 1.6872 0.024 Uiso 1 1 d RD . .
O6 O 1.2375(3) 0.25192(12) 1.0765(3) 0.0175(6) Uani 1 1 d . . .
O6W O 0.8487(3) 0.05713(14) 1.4475(3) 0.0336(8) Uani 1 1 d D . .
H6W1 H 0.8740 0.0360 1.5114 0.040 Uiso 1 1 d RD . .
H6W2 H 0.8712 0.0434 1.3741 0.040 Uiso 1 1 d RD . .
O7 O 0.8406(3) 0.35994(11) 1.0265(3) 0.0162(6) Uani 1 1 d . . .
O7W O 0.8887(3) 0.35507(16) 1.3454(3) 0.0355(8) Uani 1 1 d D . .
H7W1 H 0.9209 0.3802 1.3989 0.043 Uiso 1 1 d RD . .
H7W2 H 0.8177 0.3701 1.3137 0.043 Uiso 1 1 d RD . .
O8 O 0.8318(3) 0.44695(13) 0.9348(3) 0.0283(7) Uani 1 1 d . . .
O8W O 0.8574(10) 0.4122(4) 1.5836(9) 0.060(2) Uani 0.50 1 d PD . .
H8W1 H 0.861(6) 0.3835(16) 1.636(5) 0.072 Uiso 1 1 d D . .
O8W' O 1.0528(11) 0.4853(5) 1.6575(13) 0.016(2) Uani 0.25 1 d P . .
O8W" O 1.0281(11) 0.5018(5) 1.5944(12) 0.017(3) Uani 0.25 1 d P . .
H8W2 H 0.922(3) 0.4353(15) 1.611(4) 0.020 Uiso 1 1 d D . .

loop_
_atom_site_aniso_label
_atom_site_aniso_U_11
_atom_site_aniso_U_22
_atom_site_aniso_U_33
_atom_site_aniso_U_23
_atom_site_aniso_U_13
_atom_site_aniso_U_12
La1 0.01077(11) 0.00873(10) 0.01038(10) -0.00003(8) 0.00063(7) -0.00041(8)
Cl1 0.0194(5) 0.0255(5) 0.0182(5) -0.0007(4) 0.0001(4) -0.0013(4)
Cl2 0.0347(6) 0.0199(5) 0.0287(5) 0.0030(4) 0.0091(5) 0.0007(4)
C1 0.0099(17) 0.0120(18) 0.0162(18) -0.0016(14) -0.0006(14) 0.0005(14)
C2 0.0143(18) 0.0122(19) 0.0114(17) 0.0045(14) -0.0043(14) 0.0010(14)
C3 0.0136(19) 0.0126(18) 0.0159(18) -0.0005(15) -0.0053(15) -0.0023(15)
C4 0.0128(19) 0.017(2) 0.0153(18) 0.0014(15) -0.0038(14) -0.0003(15)
C5 0.0162(19) 0.0124(19) 0.0125(17) -0.0008(14) 0.0009(14) 0.0000(15)
C6 0.0091(17) 0.0118(19) 0.0152(17) 0.0002(14) -0.0040(13) -0.0032(14)
C7 0.019(2) 0.0100(18) 0.022(2) 0.0047(15) -0.0108(16) -0.0019(15)
C8 0.0150(19) 0.0141(19) 0.0146(18) -0.0008(15) -0.0040(15) -0.0010(15)
C9 0.0153(19) 0.0107(18) 0.0132(17) 0.0036(14) -0.0056(14) 0.0015(14)
C10 0.0135(18) 0.0126(18) 0.0156(18) 0.0010(15) -0.0051(14) 0.0002(15)
C11 0.016(2) 0.0111(18) 0.0191(19) -0.0011(15) -0.0103(15) -0.0025(15)
N1 0.0105(15) 0.0087(15) 0.0120(14) 0.0032(12) -0.0017(12) -0.0001(12)
N2 0.0128(15) 0.0082(15) 0.0142(15) 0.0011(12) -0.0047(12) -0.0004(12)
O1 0.0138(13) 0.0134(13) 0.0158(13) 0.0004(11) 0.0004(10) -0.0023(11)
O1W 0.0251(16) 0.0211(16) 0.0270(16) 0.0086(13) -0.0059(13) -0.0082(13)
O2 0.0164(14) 0.0169(14) 0.0202(14) -0.0058(11) 0.0037(11) -0.0018(11)
O2W 0.0150(14) 0.0192(14) 0.0141(13) 0.0024(11) 0.0015(10) -0.0009(11)
O3 0.0177(14) 0.0184(15) 0.0175(13) 0.0049(11) -0.0012(11) 0.0018(12)
O3W 0.0159(14) 0.0228(16) 0.0244(15) -0.0104(12) 0.0057(11) -0.0037(12)
O4 0.046(2) 0.0251(18) 0.043(2) 0.0093(15) -0.0389(17) -0.0130(16)
O4W 0.0179(14) 0.0163(14) 0.0215(14) -0.0041(12) -0.0029(11) 0.0035(12)
O5 0.0171(14) 0.0136(13) 0.0148(13) 0.0021(10) 0.0031(11) -0.0012(11)
O5W 0.0190(15) 0.0246(16) 0.0154(13) -0.0021(11) 0.0052(11) -0.0012(12)
O6 0.0193(15) 0.0169(14) 0.0164(13) 0.0012(11) 0.0056(11) 0.0028(12)
O6W 0.038(2) 0.0316(19) 0.0310(18) -0.0056(15) 0.0008(15) -0.0023(16)
O7 0.0162(14) 0.0142(14) 0.0181(13) 0.0000(11) -0.0012(11) -0.0039(11)
O7W 0.0281(18) 0.045(2) 0.0336(18) 0.0092(16) 0.0031(14) 0.0085(16)
O8 0.0339(18) 0.0165(15) 0.0333(17) 0.0081(13) -0.0236(14) -0.0046(13)
O8W 0.081(7) 0.048(5) 0.051(5) 0.010(4) 0.010(5) 0.004(5)
O8W' 0.009(6) 0.011(6) 0.027(7) -0.006(5) 0.003(5) 0.009(5)
O8W" 0.002(5) 0.029(7) 0.019(6) 0.010(5) 0.001(5) 0.000(5)

loop_
_atom_type_symbol
_atom_type_description
_atom_type_scat_dispersion_real
_atom_type_scat_dispersion_imag
_atom_type_scat_source
C C 0.0033 0.0016 'International Tables Vol C Tables 4.2.6.8 and 6.1.1.4'
H H 0.0000 0.0000 'International Tables Vol C Tables 4.2.6.8 and 6.1.1.4'
N N 0.0061 0.0033 'International Tables Vol C Tables 4.2.6.8 and 6.1.1.4'
O O 0.0106 0.0060 'International Tables Vol C Tables 4.2.6.8 and 6.1.1.4'
Cl Cl 0.1484 0.1585 'International Tables Vol C Tables 4.2.6.8 and 6.1.1.4'
La La -0.2871 2.4523 'International Tables Vol C Tables 4.2.6.8 and 6.1.1.4'

loop_
_geom_angle_atom_site_label_1
_geom_angle_atom_site_label_2
_geom_angle_atom_site_label_3
_geom_angle
_geom_angle_site_symmetry_1
_geom_angle_site_symmetry_3
O4W La1 O3 128.08(9) . 4_565
O4W La1 O1W 103.56(10) . .
O3 La1 O1W 75.04(9) 4_565 .
O4W La1 O5 71.49(9) . .
O3 La1 O5 79.69(9) 4_565 .
O1W La1 O5 142.58(9) . .
O4W La1 O3W 65.63(9) . .
O3 La1 O3W 64.90(9) 4_565 .
O1W La1 O3W 71.93(10) . .
O5 La1 O3W 72.52(9) . .
O4W La1 O2W 137.72(9) . .
O3 La1 O2W 66.63(9) 4_565 .
O1W La1 O2W 118.69(9) . .
O5 La1 O2W 73.90(8) . .
O3W La1 O2W 124.54(9) . .
O4W La1 O7 134.14(9) . 4_666
O3 La1 O7 95.87(9) 4_565 4_666
O1W La1 O7 72.63(9) . 4_666
O5 La1 O7 137.83(9) . 4_666
O3W La1 O7 143.01(9) . 4_666
O2W La1 O7 66.13(8) . 4_666
O4W La1 O1 75.68(9) . .
O3 La1 O1 140.52(9) 4_565 .
O1W La1 O1 135.67(9) . .
O5 La1 O1 80.33(8) . .
O3W La1 O1 137.94(9) . .
O2W La1 O1 75.24(9) . .
O7 La1 O1 77.16(9) 4_666 .
O4W La1 O5W 68.86(9) . .
O3 La1 O5W 145.81(9) 4_565 .
O1W La1 O5W 71.76(9) . .
O5 La1 O5W 133.23(9) . .
O3W La1 O5W 110.99(9) . .
O2W La1 O5W 124.20(9) . .
O7 La1 O5W 66.68(9) 4_666 .
O1 La1 O5W 66.77(9) . .
N1 C1 C2 114.3(3) . .
O1 C2 O2 126.0(4) . .
O1 C2 C1 118.9(3) . .
O2 C2 C1 115.0(3) . .
N1 C3 C4 115.2(3) . .
O3 C4 O4 128.2(4) . .
O3 C4 C3 120.8(3) . .
O4 C4 C3 111.0(3) . .
N2 C5 C6 114.9(3) . .
O6 C6 O5 125.7(3) . .
O6 C6 C5 115.4(3) . .
O5 C6 C5 118.9(3) . .
N2 C7 C8 114.9(3) . .
O7 C8 O8 127.7(4) . .
O7 C8 C7 121.3(3) . .
O8 C8 C7 110.9(3) . .
N1 C9 C10 113.6(3) . .
C11 C10 C9 106.8(3) . .
N2 C11 C10 113.1(3) . .
C3 N1 C1 111.8(3) . .
C3 N1 C9 106.1(3) . .
C1 N1 C9 113.2(3) . .
C7 N2 C5 111.3(3) . .
C7 N2 C11 106.2(3) . .
C5 N2 C11 112.6(3) . .
C2 O1 La1 134.5(2) . .
C4 O3 La1 140.5(3) . 4_666
C6 O5 La1 136.4(2) . .
C8 O7 La1 139.1(2) . 4_565

loop_
_geom_bond_atom_site_label_1
_geom_bond_atom_site_label_2
_geom_bond_distance
_geom_bond_site_symmetry_2
La1 O4W 2.534(3) .
La1 O3 2.544(3) 4_565
La1 O1W 2.547(3) .
La1 O5 2.555(3) .
La1 O3W 2.558(3) .
La1 O2W 2.563(3) .
La1 O7 2.574(3) 4_666
La1 O1 2.577(3) .
La1 O5W 2.620(3) .
C1 N1 1.501(5) .
C1 C2 1.523(5) .
C2 O1 1.253(5) .
C2 O2 1.255(5) .
C3 N1 1.496(4) .
C3 C4 1.514(5) .
C4 O3 1.227(5) .
C4 O4 1.253(5) .
C5 N2 1.499(5) .
C5 C6 1.515(5) .
C6 O6 1.251(5) .
C6 O5 1.258(4) .
C7 N2 1.486(5) .
C7 C8 1.514(5) .
C8 O7 1.231(5) .
C8 O8 1.272(5) .
C9 N1 1.511(4) .
C9 C10 1.521(5) .
C10 C11 1.519(5) .
C11 N2 1.513(4) .
O3 La1 2.544(3) 4_666
O7 La1 2.574(3) 4_565
O8W' O8W" 0.781(13) .
